data_7041711
loop_
_publ_author_name
'War\.zajtis, Beata'
'Gli\<si\'c, Biljana \/D'
'Savi\'c, Nada D'
'Pavic, Aleksandar'
'Vojnovic, Sandra'
'Veselinovi\'c, Aleksandar'
'Nikodinovic-Runic, Jasmina'
'Rychlewska, Urszula'
'Djuran, Milo\<s I'

_publ_section_title
;
 Mononuclear gold(iii) complexes with l-histidine-containing dipeptides:
 tuning the structural and biological properties by variation of the
 N-terminal amino acid and counter anion.
;
_journal_issue 8
_journal_name_full 'Dalton transactions (Cambridge, England : 2003)'
_journal_page_first 2594
_journal_page_last 2608
_journal_paper_doi 10.1039/c6dt04862e
_journal_volume 46
_journal_year 2017
_chemical_absolute_configuration rmad
_chemical_formula_moiety 'C11 H17 Au Cl N4 O3, Cl, 2(H2 O)'
_chemical_formula_sum 'C11 H21 Au Cl2 N4 O5'
_chemical_formula_weight 557.18
_space_group_crystal_system triclinic
_space_group_IT_number 1
_space_group_name_Hall 'P 1'
_space_group_name_H-M_alt 'P 1'
_symmetry_space_group_name_Hall 'P 1'
_symmetry_space_group_name_H-M 'P 1'
_atom_sites_solution_hydrogens mixed
_atom_sites_solution_primary direct
_atom_sites_solution_secondary difmap
_audit_creation_method SHELXL-2014/7
_audit_update_record
;
2016-12-19 deposited with the CCDC.
2017-01-17 downloaded from the CCDC.
;
_cell_angle_alpha 68.927(6)
_cell_angle_beta 79.453(5)
_cell_angle_gamma 88.221(5)
_cell_formula_units_Z 2
_cell_length_a 6.9310(4)
_cell_length_b 11.7421(7)
_cell_length_c 12.5963(8)
_cell_measurement_reflns_used 10199
_cell_measurement_temperature 295(2)
_cell_measurement_theta_max 27.9080
_cell_measurement_theta_min 3.4470
_cell_volume 939.75(11)
_computing_cell_refinement
;
CrysAlisPro, Agilent Technologies (2014)
;
_computing_data_collection
;
CrysAlisPro, Agilent Technologies (2014)
;
_computing_data_reduction
;
CrysAlisPro, Agilent Technologies (2014)
;
_computing_molecular_graphics 'Mercury (Bruno, et al. 2002)'
_computing_publication_material 'SHELXL-2014/7 (Sheldrick, 2015)'
_computing_structure_refinement 'SHELXL-2014/7 (Sheldrick, 2015)'
_computing_structure_solution 'SHELXS-97 (Sheldrick, 2008)'
_diffrn_ambient_temperature 295(2)
_diffrn_measured_fraction_theta_full 0.999
_diffrn_measured_fraction_theta_max 0.999
_diffrn_measurement_device_type 'Xcalibur, Eos'
_diffrn_measurement_method '\w scans'
_diffrn_radiation_type MoK\a
_diffrn_radiation_wavelength 0.71073
_diffrn_reflns_av_R_equivalents 0.0276
_diffrn_reflns_av_unetI/netI 0.0292
_diffrn_reflns_Laue_measured_fraction_full 0.999
_diffrn_reflns_Laue_measured_fraction_max 0.999
_diffrn_reflns_limit_h_max 8
_diffrn_reflns_limit_h_min -8
_diffrn_reflns_limit_k_max 13
_diffrn_reflns_limit_k_min -13
_diffrn_reflns_limit_l_max 14
_diffrn_reflns_limit_l_min -14
_diffrn_reflns_number 21633
_diffrn_reflns_point_group_measured_fraction_full 0.998
_diffrn_reflns_point_group_measured_fraction_max 0.998
_diffrn_reflns_theta_full 25.026
_diffrn_reflns_theta_max 25.026
_diffrn_reflns_theta_min 2.989
_diffrn_source 'Enhance (Mo) X-ray Source'
_exptl_absorpt_coefficient_mu 8.138
_exptl_absorpt_correction_T_max 0.532
_exptl_absorpt_correction_T_min 0.105
_exptl_absorpt_correction_type analytical
_exptl_absorpt_process_details
;   
CrysAlisPro (Clark, R. C. & Reid, J. S. (1995). Acta Cryst. A51, 887-897,
Agilent Technologies, 2014)
;
_exptl_crystal_colour yellow
_exptl_crystal_density_diffrn 1.969
_exptl_crystal_density_method 'not measured'
_exptl_crystal_description prismatic
_exptl_crystal_F_000 536
_exptl_crystal_size_max 0.450
_exptl_crystal_size_mid 0.200
_exptl_crystal_size_min 0.130
_refine_diff_density_max 0.902
_refine_diff_density_min -0.484
_refine_diff_density_rms 0.077
_refine_ls_abs_structure_details
;
 Flack x determined using 2937 quotients [(I+)-(I-)]/[(I+)+(I-)]
 (Parsons, Flack and Wagner, Acta Cryst. B69 (2013) 249-259).
;
_refine_ls_abs_structure_Flack -0.012(4)
_refine_ls_extinction_method none
_refine_ls_goodness_of_fit_ref 1.058
_refine_ls_hydrogen_treatment constr
_refine_ls_matrix_type full
_refine_ls_number_parameters 421
_refine_ls_number_reflns 6620
_refine_ls_number_restraints 3
_refine_ls_restrained_S_all 1.057
_refine_ls_R_factor_all 0.0257
_refine_ls_R_factor_gt 0.0228
_refine_ls_shift/su_max 0.000
_refine_ls_shift/su_mean 0.000
_refine_ls_structure_factor_coef Fsqd
_refine_ls_weighting_details 'w=1/[\s^2^(Fo^2^)+(0.0303P)^2^+0.1049P] where P=(Fo^2^+2Fc^2^)/3'
_refine_ls_weighting_scheme calc
_refine_ls_wR_factor_gt 0.0535
_refine_ls_wR_factor_ref 0.0551
_reflns_Friedel_coverage 0.998
_reflns_Friedel_fraction_full 0.997
_reflns_Friedel_fraction_max 0.997
_reflns_number_gt 6230
_reflns_number_total 6620
_reflns_threshold_expression 'I > 2\s(I)'
_cod_data_source_file c6dt04862e2.cif
_cod_data_source_block 3
_cod_depositor_comments
;
The following automatic conversions were performed:
'__audit_creation_method' tag replaced with '_audit_creation_method'
tag.

Automatic conversion script
Id: cif_correct_tags 4268 2015-11-12 08:31:59Z antanas 

 Adding full bibliography for 7041711--7041714.cif.
;
_cod_database_code 7041711
_shelx_shelxl_version_number 2014/7
_shelx_space_group_comment
;
The symmetry employed for this shelxl refinement is uniquely defined
by the following loop, which should always be used as a source of
symmetry information in preference to the above space-group names.
They are only intended as comments.
;
_shelx_estimated_absorpt_t_min 0.121
_shelx_estimated_absorpt_t_max 0.418

loop_
_space_group_symop_operation_xyz
'x, y, z'

loop_
_atom_site_label
_atom_site_type_symbol
_atom_site_fract_x
_atom_site_fract_y
_atom_site_fract_z
_atom_site_U_iso_or_equiv
_atom_site_adp_type
_atom_site_occupancy
_atom_site_site_symmetry_order
_atom_site_calc_flag
_atom_site_refinement_flags_posn
_atom_site_refinement_flags_adp
C1 C 0.6950(17) 0.8143(9) 0.2298(10) 0.061(3) Uani 1 1 d . .
H1 H 0.5633 0.8471 0.2290 0.073 Uiso 1 1 calc R U
C2 C 0.7151(16) 0.7257(10) 0.1652(9) 0.057(3) Uani 1 1 d . .
C3 C 0.8031(15) 0.5232(10) 0.1674(9) 0.050(2) Uani 1 1 d . .
H3 H 0.8690 0.5657 0.0872 0.060 Uiso 1 1 calc R U
C4 C 0.9343(15) 0.4272(10) 0.2249(10) 0.062(3) Uani 1 1 d . .
H4A H 1.0506 0.4663 0.2314 0.074 Uiso 1 1 calc R U
H4B H 0.9760 0.3793 0.1767 0.074 Uiso 1 1 calc R U
C5 C 0.8389(14) 0.3432(9) 0.3432(9) 0.052(2) Uani 1 1 d . .
C6 C 0.8082(19) 0.2218(11) 0.3930(13) 0.078(4) Uani 1 1 d . .
H6 H 0.8500 0.1656 0.3580 0.094 Uiso 1 1 calc R U
C7 C 0.6795(14) 0.2968(9) 0.5200(9) 0.050(2) Uani 1 1 d . .
H7 H 0.6160 0.3025 0.5895 0.060 Uiso 1 1 calc R U
C8 C 0.6129(16) 0.4617(9) 0.1648(8) 0.054(2) Uani 1 1 d . .
C9 C 0.846(2) 0.9217(11) 0.1645(13) 0.086(4) Uani 1 1 d . .
H9 H 0.8270 0.9494 0.0840 0.103 Uiso 1 1 calc R U
C10 C 1.053(2) 0.8798(14) 0.1602(13) 0.091(4) Uani 1 1 d . .
H10A H 1.1430 0.9494 0.1240 0.110 Uiso 1 1 calc R U
H10B H 1.0746 0.8270 0.1163 0.110 Uiso 1 1 calc R U
H10C H 1.0748 0.8362 0.2374 0.110 Uiso 1 1 calc R U
C11 C 0.806(3) 1.0226(15) 0.197(2) 0.161(10) Uani 1 1 d . .
H11A H 0.7631 0.9959 0.2790 0.194 Uiso 1 1 calc R U
H11B H 0.7053 1.0680 0.1585 0.194 Uiso 1 1 calc R U
H11C H 0.9233 1.0737 0.1748 0.194 Uiso 1 1 calc R U
C21 C 0.1958(18) 0.6001(10) 0.7686(10) 0.062(3) Uani 1 1 d . .
H21 H 0.3310 0.6240 0.7668 0.075 Uiso 1 1 calc R U
C22 C 0.1718(18) 0.4661(12) 0.8322(11) 0.064(3) Uani 1 1 d . .
C23 C 0.1089(16) 0.2675(10) 0.8295(9) 0.056(3) Uani 1 1 d . .
H23 H 0.0414 0.2488 0.9097 0.067 Uiso 1 1 calc R U
C24 C -0.0160(17) 0.2117(12) 0.7707(11) 0.085(4) Uani 1 1 d . .
H24A H -0.0468 0.1265 0.8184 0.101 Uiso 1 1 calc R U
H24B H -0.1388 0.2535 0.7651 0.101 Uiso 1 1 calc R U
C25 C 0.0836(16) 0.2201(10) 0.6533(11) 0.065(3) Uani 1 1 d . .
C26 C 0.117(2) 0.1382(12) 0.6030(14) 0.087(4) Uani 1 1 d . .
H26 H 0.0789 0.0559 0.6380 0.104 Uiso 1 1 calc R U
C27 C 0.2378(15) 0.3094(10) 0.4754(10) 0.059(3) Uani 1 1 d . .
H27 H 0.2988 0.3682 0.4063 0.071 Uiso 1 1 calc R U
C28 C 0.3051(16) 0.2047(8) 0.8324(9) 0.053(2) Uani 1 1 d . .
C29 C 0.060(2) 0.6700(12) 0.8309(11) 0.084(4) Uani 1 1 d . .
H29 H 0.0816 0.6396 0.9110 0.101 Uiso 1 1 calc R U
C30 C -0.161(2) 0.6354(12) 0.8368(11) 0.086(4) Uani 1 1 d . .
H30A H -0.2462 0.6769 0.8791 0.103 Uiso 1 1 calc R U
H30B H -0.1840 0.5487 0.8751 0.103 Uiso 1 1 calc R U
H30C H -0.1881 0.6595 0.7597 0.103 Uiso 1 1 calc R U
C31 C 0.097(3) 0.7980(14) 0.7883(14) 0.110(5) Uani 1 1 d . .
H31A H 0.2154 0.8157 0.8096 0.132 Uiso 1 1 calc R U
H31B H -0.0110 0.8358 0.8210 0.132 Uiso 1 1 calc R U
H31C H 0.1107 0.8295 0.7055 0.132 Uiso 1 1 calc R U
N1 N 0.7160(13) 0.7508(7) 0.3539(8) 0.052(2) Uani 1 1 d . .
H1A H 0.6138 0.7669 0.3998 0.063 Uiso 1 1 calc R U
H1B H 0.8241 0.7798 0.3656 0.063 Uiso 1 1 calc R U
N2 N 0.7604(19) 0.6184(11) 0.2254(10) 0.063(3) Uani 1 1 d . .
N3 N 0.7525(11) 0.3887(7) 0.4281(7) 0.0454(19) Uani 1 1 d . .
N4 N 0.7084(14) 0.1945(8) 0.5004(9) 0.064(2) Uani 1 1 d . .
H4 H 0.6697 0.1225 0.5484 0.077 Uiso 1 1 calc R U
N21 N 0.1708(13) 0.6326(7) 0.6457(8) 0.055(2) Uani 1 1 d . .
H21A H 0.2679 0.6844 0.5989 0.066 Uiso 1 1 calc R U
H21B H 0.0581 0.6700 0.6362 0.066 Uiso 1 1 calc R U
N22 N 0.1324(17) 0.4017(12) 0.7732(9) 0.063(3) Uani 1 1 d . .
N23 N 0.1631(12) 0.3287(8) 0.5685(9) 0.052(2) Uani 1 1 d . .
N24 N 0.2131(15) 0.1910(9) 0.4949(11) 0.076(3) Uani 1 1 d . .
H24 H 0.2521 0.1553 0.4464 0.091 Uiso 1 1 calc R U
O1 O 0.6982(15) 0.7586(7) 0.0642(6) 0.084(3) Uani 1 1 d . .
O2 O 0.4548(11) 0.4692(8) 0.2173(7) 0.075(2) Uani 1 1 d . .
O1W O 0.9446(11) 0.8256(7) 0.4926(7) 0.074(2) Uani 1 1 d . .
H11W H 1.0244 0.8813 0.4522 0.089 Uiso 1 1 d R U
H12W H 0.8709 0.8612 0.5281 0.089 Uiso 1 1 d R U
O3 O 0.6538(13) 0.3961(9) 0.0971(8) 0.080(2) Uani 1 1 d . .
H3A H 0.5520 0.3786 0.0810 0.096 Uiso 1 1 calc R U
O2W O 0.4341(12) 0.8270(7) 0.5028(7) 0.073(2) Uani 1 1 d . .
H21W H 0.3998 0.8864 0.4524 0.088 Uiso 1 1 d R U
H22W H 0.4865 0.8333 0.5538 0.088 Uiso 1 1 d R U
O3W O 0.5927(16) -0.0400(8) 0.8936(7) 0.098(3) Uani 1 1 d . .
H31W H 0.6083 -0.0586 0.8358 0.118 Uiso 1 1 d R U
H32W H 0.6243 -0.1002 0.9444 0.118 Uiso 1 1 d R U
O4W O 0.3789(16) 0.2619(8) 1.0920(9) 0.111(4) Uani 1 1 d . .
H41W H 0.3207 0.2030 1.1449 0.133 Uiso 1 1 d R U
H42W H 0.3185 0.3097 1.0455 0.133 Uiso 1 1 d R U
O21 O 0.1774(15) 0.4207(9) 0.9371(7) 0.092(3) Uani 1 1 d . .
O22 O 0.4562(10) 0.2520(7) 0.7756(7) 0.067(2) Uani 1 1 d . .
O23 O 0.2824(13) 0.0901(7) 0.9045(8) 0.086(3) Uani 1 1 d . .
H23A H 0.3866 0.0558 0.8989 0.103 Uiso 1 1 calc R U
Cl1 Cl 0.6840(3) 0.5376(3) 0.5889(2) 0.0489(6) Uani 1 1 d . .
Cl2 Cl 0.2201(4) 0.6002(3) 0.4088(2) 0.0525(6) Uani 1 1 d . .
Cl3 Cl 0.2562(5) 0.0430(3) 0.3349(3) 0.0819(9) Uani 1 1 d . .
Cl4 Cl 0.6330(5) -0.0737(3) 0.6514(3) 0.0756(8) Uani 1 1 d . .
Au1 Au 0.73152(3) 0.56878(2) 0.39627(2) 0.03837(12) Uani 1 1 d . .
Au2 Au 0.17083(3) 0.48396(2) 0.60197(2) 0.04243(13) Uani 1 1 d . .

loop_
_atom_site_aniso_label
_atom_site_aniso_U_11
_atom_site_aniso_U_22
_atom_site_aniso_U_33
_atom_site_aniso_U_23
_atom_site_aniso_U_13
_atom_site_aniso_U_12
C1 0.066(7) 0.050(6) 0.059(7) -0.006(5) -0.022(6) 0.006(5)
C2 0.059(7) 0.053(6) 0.047(6) -0.005(5) -0.010(5) -0.005(5)
C3 0.056(6) 0.058(6) 0.036(5) -0.017(5) -0.006(5) -0.001(5)
C4 0.051(6) 0.077(8) 0.067(7) -0.038(6) -0.010(6) 0.013(5)
C5 0.048(5) 0.050(6) 0.057(6) -0.015(5) -0.016(5) 0.015(4)
C6 0.081(8) 0.066(8) 0.109(11) -0.045(8) -0.046(8) 0.035(6)
C7 0.050(6) 0.051(6) 0.048(6) -0.012(5) -0.022(5) 0.012(5)
C8 0.061(7) 0.061(6) 0.039(5) -0.016(5) -0.015(5) -0.003(5)
C9 0.107(11) 0.044(7) 0.088(9) 0.000(6) -0.016(8) -0.015(6)
C10 0.086(10) 0.089(9) 0.075(9) -0.010(7) 0.007(8) -0.030(8)
C11 0.119(15) 0.063(10) 0.27(3) -0.024(14) -0.033(17) -0.015(9)
C21 0.072(7) 0.060(7) 0.055(7) -0.019(6) -0.018(6) 0.015(6)
C22 0.069(8) 0.062(8) 0.051(7) -0.009(6) -0.011(6) 0.020(6)
C23 0.055(6) 0.047(6) 0.047(6) 0.006(5) -0.007(5) -0.002(5)
C24 0.057(7) 0.073(8) 0.081(9) 0.025(7) -0.010(7) -0.014(6)
C25 0.057(6) 0.046(6) 0.087(9) -0.010(6) -0.030(6) -0.012(5)
C26 0.101(10) 0.046(7) 0.111(12) -0.011(8) -0.050(9) -0.008(6)
C27 0.051(6) 0.070(8) 0.067(7) -0.028(6) -0.032(6) 0.011(5)
C28 0.068(7) 0.039(5) 0.042(5) -0.003(4) -0.009(5) 0.007(5)
C29 0.111(11) 0.080(9) 0.069(8) -0.035(7) -0.023(8) 0.034(8)
C30 0.110(11) 0.074(8) 0.061(7) -0.023(6) 0.006(7) 0.024(7)
C31 0.134(14) 0.100(12) 0.111(12) -0.065(10) -0.005(11) -0.002(10)
N1 0.061(5) 0.046(5) 0.051(5) -0.016(4) -0.011(4) -0.011(4)
N2 0.075(8) 0.067(7) 0.042(6) -0.011(5) -0.017(5) -0.010(5)
N3 0.047(4) 0.039(4) 0.049(5) -0.010(4) -0.021(4) 0.008(3)
N4 0.071(6) 0.049(5) 0.066(6) -0.010(5) -0.020(5) 0.008(4)
N21 0.064(5) 0.042(5) 0.059(5) -0.017(4) -0.013(5) 0.011(4)
N22 0.054(6) 0.086(8) 0.032(5) -0.005(5) -0.002(5) 0.017(5)
N23 0.042(4) 0.050(5) 0.069(6) -0.022(5) -0.023(5) 0.003(4)
N24 0.087(7) 0.062(6) 0.104(9) -0.043(6) -0.049(7) 0.010(5)
O1 0.138(8) 0.065(5) 0.046(4) -0.001(4) -0.047(5) 0.005(5)
O2 0.050(5) 0.108(7) 0.074(5) -0.041(5) -0.009(4) -0.007(4)
O1W 0.063(4) 0.068(5) 0.094(6) -0.033(4) -0.012(4) 0.005(4)
O3 0.087(6) 0.095(6) 0.067(5) -0.042(5) -0.008(5) -0.017(5)
O2W 0.084(5) 0.061(5) 0.081(5) -0.025(4) -0.031(4) 0.001(4)
O3W 0.159(9) 0.072(6) 0.069(5) -0.021(5) -0.050(6) 0.056(6)
O4W 0.151(9) 0.073(6) 0.107(7) -0.001(5) -0.081(7) -0.024(6)
O21 0.125(8) 0.095(7) 0.054(5) -0.015(5) -0.042(5) 0.035(6)
O22 0.050(4) 0.065(5) 0.064(5) 0.001(4) -0.002(4) 0.008(4)
O23 0.083(6) 0.058(5) 0.075(6) 0.019(4) -0.001(5) 0.018(4)
Cl1 0.0448(13) 0.0607(15) 0.0421(13) -0.0192(12) -0.0083(10) -0.0001(11)
Cl2 0.0487(13) 0.0548(15) 0.0431(13) -0.0059(12) -0.0068(11) 0.0051(12)
Cl3 0.111(2) 0.0596(18) 0.077(2) -0.0222(16) -0.0245(18) -0.0007(16)
Cl4 0.111(2) 0.0514(16) 0.0638(17) -0.0208(14) -0.0159(17) 0.0045(15)
Au1 0.0355(3) 0.0421(2) 0.0350(2) -0.00975(18) -0.00840(19) -0.00152(18)
Au2 0.0371(3) 0.0405(3) 0.0439(3) -0.0079(2) -0.0090(2) 0.00520(19)

loop_
_atom_type_symbol
_atom_type_description
_atom_type_scat_dispersion_real
_atom_type_scat_dispersion_imag
_atom_type_scat_source
C C 0.0033 0.0016 'International Tables Vol C Tables 4.2.6.8 and 6.1.1.4'
H H 0.0000 0.0000 'International Tables Vol C Tables 4.2.6.8 and 6.1.1.4'
N N 0.0061 0.0033 'International Tables Vol C Tables 4.2.6.8 and 6.1.1.4'
O O 0.0106 0.0060 'International Tables Vol C Tables 4.2.6.8 and 6.1.1.4'
Cl Cl 0.1484 0.1585 'International Tables Vol C Tables 4.2.6.8 and 6.1.1.4'
Au Au -2.0133 8.8022 'International Tables Vol C Tables 4.2.6.8 and 6.1.1.4'

loop_
_geom_angle_atom_site_label_1
_geom_angle_atom_site_label_2
_geom_angle_atom_site_label_3
_geom_angle
N1 C1 C2 111.3(8)
N1 C1 C9 112.4(10)
C2 C1 C9 109.0(11)
N1 C1 H1 108.0
C2 C1 H1 108.0
C9 C1 H1 108.0
O1 C2 N2 124.8(12)
O1 C2 C1 121.5(10)
N2 C2 C1 113.6(10)
C4 C3 C8 108.9(9)
C4 C3 N2 112.6(9)
C8 C3 N2 111.4(10)
C4 C3 H3 107.9
C8 C3 H3 107.9
N2 C3 H3 107.9
C3 C4 C5 113.4(9)
C3 C4 H4A 108.9
C5 C4 H4A 108.9
C3 C4 H4B 108.9
C5 C4 H4B 108.9
H4A C4 H4B 107.7
C6 C5 N3 104.8(10)
C6 C5 C4 134.0(11)
N3 C5 C4 121.2(9)
N4 C6 C5 109.2(11)
N4 C6 H6 125.4
C5 C6 H6 125.4
N3 C7 N4 110.0(9)
N3 C7 H7 125.0
N4 C7 H7 125.0
O2 C8 O3 125.6(10)
O2 C8 C3 125.3(10)
O3 C8 C3 109.1(9)
C11 C9 C10 116.5(14)
C11 C9 C1 113.5(14)
C10 C9 C1 111.8(10)
C11 C9 H9 104.5
C10 C9 H9 104.5
C1 C9 H9 104.5
C9 C10 H10A 109.5
C9 C10 H10B 109.5
H10A C10 H10B 109.5
C9 C10 H10C 109.5
H10A C10 H10C 109.5
H10B C10 H10C 109.5
C9 C11 H11A 109.5
C9 C11 H11B 109.5
H11A C11 H11B 109.5
C9 C11 H11C 109.5
H11A C11 H11C 109.5
H11B C11 H11C 109.5
C22 C21 N21 111.0(10)
C22 C21 C29 111.6(11)
N21 C21 C29 112.2(9)
C22 C21 H21 107.2
N21 C21 H21 107.2
C29 C21 H21 107.2
O21 C22 N22 122.7(13)
O21 C22 C21 121.2(13)
N22 C22 C21 115.9(11)
N22 C23 C28 112.7(9)
N22 C23 C24 112.2(9)
C28 C23 C24 108.3(10)
N22 C23 H23 107.8
C28 C23 H23 107.8
C24 C23 H23 107.8
C25 C24 C23 112.8(9)
C25 C24 H24A 109.0
C23 C24 H24A 109.0
C25 C24 H24B 109.0
C23 C24 H24B 109.0
H24A C24 H24B 107.8
C26 C25 N23 104.5(12)
C26 C25 C24 132.6(12)
N23 C25 C24 122.8(11)
C25 C26 N24 109.9(11)
C25 C26 H26 125.0
N24 C26 H26 125.0
N23 C27 N24 108.5(11)
N23 C27 H27 125.8
N24 C27 H27 125.8
O22 C28 O23 124.7(10)
O22 C28 C23 124.2(9)
O23 C28 C23 111.1(9)
C31 C29 C21 115.5(13)
C31 C29 C30 112.1(12)
C21 C29 C30 109.8(11)
C31 C29 H29 106.2
C21 C29 H29 106.2
C30 C29 H29 106.2
C29 C30 H30A 109.5
C29 C30 H30B 109.5
H30A C30 H30B 109.5
C29 C30 H30C 109.5
H30A C30 H30C 109.5
H30B C30 H30C 109.5
C29 C31 H31A 109.5
C29 C31 H31B 109.5
H31A C31 H31B 109.5
C29 C31 H31C 109.5
H31A C31 H31C 109.5
H31B C31 H31C 109.5
C1 N1 Au1 112.0(6)
C1 N1 H1A 109.2
Au1 N1 H1A 109.2
C1 N1 H1B 109.2
Au1 N1 H1B 109.2
H1A N1 H1B 107.9
C2 N2 C3 118.9(11)
C2 N2 Au1 119.8(10)
C3 N2 Au1 120.4(8)
C7 N3 C5 108.0(8)
C7 N3 Au1 129.5(7)
C5 N3 Au1 122.3(7)
C7 N4 C6 108.0(10)
C7 N4 H4 126.0
C6 N4 H4 126.0
C21 N21 Au2 111.6(6)
C21 N21 H21A 109.3
Au2 N21 H21A 109.3
C21 N21 H21B 109.3
Au2 N21 H21B 109.3
H21A N21 H21B 108.0
C22 N22 C23 119.4(11)
C22 N22 Au2 117.2(10)
C23 N22 Au2 121.7(10)
C27 N23 C25 109.5(10)
C27 N23 Au2 128.7(8)
C25 N23 Au2 121.6(9)
C26 N24 C27 107.6(11)
C26 N24 H24 126.2
C27 N24 H24 126.2
H11W O1W H12W 100.1
C8 O3 H3A 109.5
H21W O2W H22W 122.6
H31W O3W H32W 105.0
H41W O4W H42W 119.9
C28 O23 H23A 109.5
N2 Au1 N3 95.7(4)
N2 Au1 N1 80.8(4)
N3 Au1 N1 176.4(4)
N2 Au1 Cl1 172.3(4)
N3 Au1 Cl1 91.7(3)
N1 Au1 Cl1 91.8(3)
N22 Au2 N21 81.0(5)
N22 Au2 N23 95.5(5)
N21 Au2 N23 176.4(4)
N22 Au2 Cl2 173.0(4)
N21 Au2 Cl2 92.0(3)
N23 Au2 Cl2 91.5(3)

loop_
_geom_bond_atom_site_label_1
_geom_bond_atom_site_label_2
_geom_bond_distance
C1 N1 1.503(13)
C1 C2 1.524(16)
C1 C9 1.544(15)
C1 H1 0.9800
C2 O1 1.217(13)
C2 N2 1.279(15)
C3 C4 1.487(14)
C3 C8 1.534(14)
C3 N2 1.536(16)
C3 H3 0.9800
C4 C5 1.501(14)
C4 H4A 0.9700
C4 H4B 0.9700
C5 C6 1.340(16)
C5 N3 1.395(13)
C6 N4 1.331(16)
C6 H6 0.9300
C7 N3 1.296(12)
C7 N4 1.313(13)
C7 H7 0.9300
C8 O2 1.190(12)
C8 O3 1.331(13)
C9 C11 1.39(2)
C9 C10 1.50(2)
C9 H9 0.9800
C10 H10A 0.9600
C10 H10B 0.9600
C10 H10C 0.9600
C11 H11A 0.9600
C11 H11B 0.9600
C11 H11C 0.9600
C21 C22 1.485(16)
C21 N21 1.497(14)
C21 C29 1.523(16)
C21 H21 0.9800
C22 O21 1.242(14)
C22 N22 1.300(18)
C23 N22 1.478(16)
C23 C28 1.527(14)
C23 C24 1.531(18)
C23 H23 0.9800
C24 C25 1.483(19)
C24 H24A 0.9700
C24 H24B 0.9700
C25 C26 1.323(19)
C25 N23 1.386(14)
C26 N24 1.329(18)
C26 H26 0.9300
C27 N23 1.287(14)
C27 N24 1.333(14)
C27 H27 0.9300
C28 O22 1.180(12)
C28 O23 1.320(11)
C29 C31 1.417(19)
C29 C30 1.58(2)
C29 H29 0.9800
C30 H30A 0.9600
C30 H30B 0.9600
C30 H30C 0.9600
C31 H31A 0.9600
C31 H31B 0.9600
C31 H31C 0.9600
N1 Au1 2.013(8)
N1 H1A 0.8900
N1 H1B 0.8900
N2 Au1 1.990(12)
N3 Au1 2.012(8)
N4 H4 0.8600
N21 Au2 2.010(8)
N21 H21A 0.8900
N21 H21B 0.8900
N22 Au2 1.991(11)
N23 Au2 2.017(9)
N24 H24 0.8600
O1W H11W 0.8200
O1W H12W 0.8200
O3 H3A 0.8200
O2W H21W 0.8199
O2W H22W 0.8202
O3W H31W 0.8202
O3W H32W 0.8201
O4W H41W 0.8200
O4W H42W 0.8201
O23 H23A 0.8200
Cl1 Au1 2.282(2)
Cl2 Au2 2.288(2)

loop_
_geom_torsion_atom_site_label_1
_geom_torsion_atom_site_label_2
_geom_torsion_atom_site_label_3
_geom_torsion_atom_site_label_4
_geom_torsion
N1 C1 C2 O1 178.3(10)
C9 C1 C2 O1 -57.2(15)
N1 C1 C2 N2 -5.1(15)
C9 C1 C2 N2 119.4(12)
C8 C3 C4 C5 -54.7(12)
N2 C3 C4 C5 69.4(12)
C3 C4 C5 C6 123.9(13)
C3 C4 C5 N3 -54.1(13)
N3 C5 C6 N4 0.6(12)
C4 C5 C6 N4 -177.7(10)
C4 C3 C8 O2 112.5(12)
N2 C3 C8 O2 -12.2(15)
C4 C3 C8 O3 -65.8(11)
N2 C3 C8 O3 169.5(9)
N1 C1 C9 C11 -72.6(17)
C2 C1 C9 C11 163.5(14)
N1 C1 C9 C10 61.6(16)
C2 C1 C9 C10 -62.3(15)
N21 C21 C22 O21 -176.4(11)
C29 C21 C22 O21 -50.5(16)
N21 C21 C22 N22 -0.7(16)
C29 C21 C22 N22 125.3(13)
N22 C23 C24 C25 68.9(13)
C28 C23 C24 C25 -56.1(11)
C23 C24 C25 C26 128.9(13)
C23 C24 C25 N23 -52.3(14)
N23 C25 C26 N24 0.9(13)
C24 C25 C26 N24 179.8(11)
N22 C23 C28 O22 -15.6(17)
C24 C23 C28 O22 109.1(12)
N22 C23 C28 O23 166.0(10)
C24 C23 C28 O23 -69.3(11)
C22 C21 C29 C31 169.2(13)
N21 C21 C29 C31 -65.5(17)
C22 C21 C29 C30 -62.8(13)
N21 C21 C29 C30 62.5(13)
C2 C1 N1 Au1 -6.7(11)
C9 C1 N1 Au1 -129.2(9)
O1 C2 N2 C3 2(2)
C1 C2 N2 C3 -174.7(10)
O1 C2 N2 Au1 -168.0(10)
C1 C2 N2 Au1 15.5(15)
C4 C3 N2 C2 154.4(12)
C8 C3 N2 C2 -82.9(14)
C4 C3 N2 Au1 -35.8(13)
C8 C3 N2 Au1 86.8(11)
N4 C7 N3 C5 -1.3(10)
N4 C7 N3 Au1 172.7(6)
C6 C5 N3 C7 0.4(11)
C4 C5 N3 C7 178.9(9)
C6 C5 N3 Au1 -174.1(7)
C4 C5 N3 Au1 4.5(12)
N3 C7 N4 C6 1.7(11)
C5 C6 N4 C7 -1.4(13)
C22 C21 N21 Au2 -12.0(12)
C29 C21 N21 Au2 -137.6(9)
O21 C22 N22 C23 -5.2(19)
C21 C22 N22 C23 179.2(10)
O21 C22 N22 Au2 -170.6(10)
C21 C22 N22 Au2 13.7(15)
C28 C23 N22 C22 -81.3(14)
C24 C23 N22 C22 156.2(12)
C28 C23 N22 Au2 83.5(12)
C24 C23 N22 Au2 -39.1(13)
N24 C27 N23 C25 -0.6(11)
N24 C27 N23 Au2 174.3(6)
C26 C25 N23 C27 -0.2(12)
C24 C25 N23 C27 -179.3(10)
C26 C25 N23 Au2 -175.5(7)
C24 C25 N23 Au2 5.4(13)
C25 C26 N24 C27 -1.2(14)
N23 C27 N24 C26 1.1(12)
